data_7005884
loop_
_publ_author_name
'Sugai, Yuko'
'Fujii, Shoko'
'Fujimoto, Tomomi'
'Yano, Shigenobu'
'Mikata, Yuji'

_publ_section_title
;
 Asymmetric sulfur atom coordination in a copper(II) dipicolylamine
 (DPA) complex with a thioglycoside ligand.
;
_journal_issue 33
_journal_name_full 'Dalton transactions (Cambridge, England : 2003)'
_journal_page_first 3705
_journal_page_last 3709
_journal_paper_doi 10.1039/b706423c
_journal_year 2007
_chemical_formula_moiety 'C28 H35 Cl2 Cu N3 O14 '
_chemical_formula_sum 'C28 H35 Cl2 Cu N3 O14'
_chemical_formula_weight 772.05
_space_group_IT_number 4
_symmetry_cell_setting monoclinic
_symmetry_Int_Tables_number 4
_symmetry_space_group_name_Hall 'P 2yb'
_symmetry_space_group_name_H-M 'P 1 21 1'
_cell_angle_alpha 90.0000
_cell_angle_beta 91.8462(4)
_cell_angle_gamma 90.0000
_cell_formula_units_Z 2
_cell_length_a 9.8818(11)
_cell_length_b 13.5064(15)
_cell_length_c 12.5856(15)
_cell_measurement_reflns_used 5719
_cell_measurement_temperature 173.1
_cell_measurement_theta_max 28.7
_cell_measurement_theta_min 1.5
_cell_volume 1678.9(3)
_computing_cell_refinement CrystalClear
_computing_data_collection CrystalClear
_computing_data_reduction CrystalStructure
_computing_publication_material 'CrystalStructure 3.8'
_computing_structure_refinement SHELXL
_computing_structure_solution SIR92
_diffrn_detector_area_resol_mean 7.31
_diffrn_measured_fraction_theta_full 0.968
_diffrn_measured_fraction_theta_max 0.968
_diffrn_measurement_device_type 'Rigaku Mercury'
_diffrn_measurement_method \w
_diffrn_radiation_type 'Mo K\a'
_diffrn_radiation_wavelength 0.71070
_diffrn_reflns_av_R_equivalents 0.020
_diffrn_reflns_limit_h_max 13
_diffrn_reflns_limit_h_min -13
_diffrn_reflns_limit_k_max 18
_diffrn_reflns_limit_k_min -12
_diffrn_reflns_limit_l_max 16
_diffrn_reflns_limit_l_min -16
_diffrn_reflns_number 13979
_diffrn_reflns_theta_full 28.70
_diffrn_reflns_theta_max 28.70
_exptl_absorpt_coefficient_mu 0.880
_exptl_absorpt_correction_T_max 0.703
_exptl_absorpt_correction_T_min 0.669
_exptl_absorpt_correction_type numerical
_exptl_absorpt_process_details
;
Higashi, T. (1999). Program for Absorption Correction.
Rigaku Corporation, Tokyo, Japan.
;
_exptl_crystal_colour blue
_exptl_crystal_density_diffrn 1.527
_exptl_crystal_density_method 'not measured'
_exptl_crystal_description block
_exptl_crystal_F_000 798.00
_exptl_crystal_size_max 0.40
_exptl_crystal_size_mid 0.40
_exptl_crystal_size_min 0.40
_refine_diff_density_max 0.78
_refine_diff_density_min -0.49
_refine_ls_abs_structure_details 'Flack, H. D. (1983), Acta Cryst. A39, 876-881. 1921 Friedel Pairs'
_refine_ls_abs_structure_Flack -0.008(9)
_refine_ls_extinction_method none
_refine_ls_goodness_of_fit_ref 1.036
_refine_ls_hydrogen_treatment mixed
_refine_ls_number_parameters 526
_refine_ls_number_reflns 6291
_refine_ls_R_factor_gt 0.0333
_refine_ls_shift/su_max 0.0010
_refine_ls_structure_factor_coef Fsqd
_refine_ls_weighting_details 'w = 1/[\s^2^(Fo^2^)+(0.0425P)^2^+0.0000P] where P=(Fo^2^+2Fc^2^)/3'
_refine_ls_weighting_scheme calc
_refine_ls_wR_factor_ref 0.0880
_reflns_number_gt 5851
_reflns_number_total 6291
_reflns_threshold_expression F^2^>2.0\s(F^2^)
_cod_data_source_file b706423c.txt
_cod_data_source_block '__AcGlcDPA-CuCl-ClO4-1'
_cod_original_formula_sum 'C28 H35 Cl2 Cu N3 O14 '
_cod_database_code 7005884

loop_
_symmetry_equiv_pos_site_id
_symmetry_equiv_pos_as_xyz
1 +X,+Y,+Z
2 -X,1/2+Y,-Z

loop_
_atom_site_label
_atom_site_type_symbol
_atom_site_fract_x
_atom_site_fract_y
_atom_site_fract_z
_atom_site_U_iso_or_equiv
_atom_site_adp_type
_atom_site_occupancy
_atom_site_symmetry_multiplicity
_atom_site_calc_flag
_atom_site_refinement_flags
_atom_site_disorder_assembly
_atom_site_disorder_group
Cu(1) Cu 0.61866(3) 0.41066(2) 0.62648(2) 0.02676(8) Uani 1.00 1 d . . .
Cl(1) Cl 0.54268(7) 0.25384(5) 0.63446(6) 0.03362(15) Uani 1.00 1 d . . .
Cl(2) Cl 0.10786(9) 0.72265(7) 0.81847(7) 0.0452(2) Uani 1.00 1 d . . .
O(1) O 0.40355(19) 0.49987(15) 0.65292(15) 0.0283(4) Uani 1.00 1 d . . .
O(2) O 0.1714(2) 0.43992(14) 0.53132(14) 0.0305(4) Uani 1.00 1 d . . .
O(3) O 0.03971(18) 0.26867(15) 0.61808(15) 0.0290(4) Uani 1.00 1 d . . .
O(4) O 0.0255(2) 0.26777(16) 0.83764(16) 0.0327(4) Uani 1.00 1 d . . .
O(5) O 0.32559(17) 0.42131(17) 0.79856(13) 0.0290(4) Uani 1.00 1 d . . .
O(6) O 0.3578(2) 0.26443(19) 0.94112(16) 0.0390(5) Uani 1.00 1 d . . .
O(7) O 0.2251(2) 0.30767(18) 0.43215(17) 0.0405(5) Uani 1.00 1 d . . .
O(8) O -0.1408(2) 0.36456(18) 0.5861(2) 0.0502(6) Uani 1.00 1 d . . .
O(9) O 0.1017(3) 0.1113(2) 0.8369(2) 0.0647(8) Uani 1.00 1 d . . .
O(10) O 0.3788(2) 0.2347(2) 1.11503(17) 0.0517(6) Uani 1.00 1 d . . .
O(11) O 0.0139(3) 0.7512(3) 0.8937(2) 0.0941(12) Uani 1.00 1 d . . .
O(12) O 0.0621(3) 0.6595(4) 0.7409(3) 0.1211(18) Uani 1.00 1 d . . .
O(13) O 0.2242(4) 0.6866(6) 0.8650(3) 0.204(4) Uani 1.00 1 d . . .
O(14) O 0.1535(8) 0.8050(4) 0.7705(6) 0.223(4) Uani 1.00 1 d . . .
N(1) N 0.6865(2) 0.55405(18) 0.61949(19) 0.0298(5) Uani 1.00 1 d . . .
N(2) N 0.6002(2) 0.43032(18) 0.46979(18) 0.0307(5) Uani 1.00 1 d . . .
N(3) N 0.6757(2) 0.42422(19) 0.77953(18) 0.0316(5) Uani 1.00 1 d . . .
C(1) C 0.2858(2) 0.4668(2) 0.7001(2) 0.0268(5) Uani 1.00 1 d . . .
C(2) C 0.2201(2) 0.3900(2) 0.6266(2) 0.0251(5) Uani 1.00 1 d . . .
C(3) C 0.1007(2) 0.3458(2) 0.6820(2) 0.0265(5) Uani 1.00 1 d . . .
C(4) C 0.1456(2) 0.3020(2) 0.7886(2) 0.0270(5) Uani 1.00 1 d . . .
C(5) C 0.2131(2) 0.3832(2) 0.8552(2) 0.0298(6) Uani 1.00 1 d . . .
C(6) C 0.2678(3) 0.3465(2) 0.9617(2) 0.0378(7) Uani 1.00 1 d . . .
C(7) C 0.4585(3) 0.5900(2) 0.6975(2) 0.0297(6) Uani 1.00 1 d . . .
C(8) C 0.5672(3) 0.6230(2) 0.6245(2) 0.0317(6) Uani 1.00 1 d . . .
C(9) C 0.7499(3) 0.5661(2) 0.5158(2) 0.0418(7) Uani 1.00 1 d . . .
C(10) C 0.6697(3) 0.5078(2) 0.4334(2) 0.0348(6) Uani 1.00 1 d . . .
C(11) C 0.6721(4) 0.5288(2) 0.3261(3) 0.0515(10) Uani 1.00 1 d . . .
C(12) C 0.6033(5) 0.4686(3) 0.2554(3) 0.0649(13) Uani 1.00 1 d . . .
C(13) C 0.5290(4) 0.3896(2) 0.2928(2) 0.0502(9) Uani 1.00 1 d . . .
C(14) C 0.5301(3) 0.3727(2) 0.4018(2) 0.0384(7) Uani 1.00 1 d . . .
C(15) C 0.7839(3) 0.5708(2) 0.7097(2) 0.0409(7) Uani 1.00 1 d . . .
C(16) C 0.7561(2) 0.5022(2) 0.8007(2) 0.0335(6) Uani 1.00 1 d . . .
C(17) C 0.8157(3) 0.5171(2) 0.9019(2) 0.0422(8) Uani 1.00 1 d . . .
C(18) C 0.7873(3) 0.4512(2) 0.9812(2) 0.0470(8) Uani 1.00 1 d . . .
C(19) C 0.7017(3) 0.3739(2) 0.9603(2) 0.0409(7) Uani 1.00 1 d . . .
C(20) C 0.6460(3) 0.3627(2) 0.8582(2) 0.0352(6) Uani 1.00 1 d . . .
C(21) C 0.1793(3) 0.3890(2) 0.4377(2) 0.0361(7) Uani 1.00 1 d . . .
C(22) C 0.1252(5) 0.4483(3) 0.3462(2) 0.0696(13) Uani 1.00 1 d . . .
C(23) C -0.0826(2) 0.2877(2) 0.5740(2) 0.0308(6) Uani 1.00 1 d . . .
C(24) C -0.1350(3) 0.2028(2) 0.5092(2) 0.0473(8) Uani 1.00 1 d . . .
C(25) C 0.0117(3) 0.1690(2) 0.8512(2) 0.0384(7) Uani 1.00 1 d . . .
C(26) C -0.1274(3) 0.1414(3) 0.8798(3) 0.0546(10) Uani 1.00 1 d . . .
C(27) C 0.4065(3) 0.2139(2) 1.0255(2) 0.0357(6) Uani 1.00 1 d . . .
C(28) C 0.4980(3) 0.1331(2) 0.9940(2) 0.0421(7) Uani 1.00 1 d . . .
H(1) H 0.226(2) 0.524(2) 0.706(2) 0.029(8) Uiso 1.00 1 . . . .
H(2) H 0.290(2) 0.338(2) 0.605(2) 0.024(7) Uiso 1.00 1 . . . .
H(3) H 0.032(2) 0.400(2) 0.692(2) 0.026(7) Uiso 1.00 1 . . . .
H(4) H 0.208(2) 0.243(2) 0.789(2) 0.021(7) Uiso 1.00 1 . . . .
H(5) H 0.137(3) 0.432(2) 0.862(2) 0.031(8) Uiso 1.00 1 . . . .
H(6) H 0.202(4) 0.323(3) 1.012(3) 0.060(12) Uiso 1.00 1 . . . .
H(7) H 0.327(3) 0.401(3) 1.005(2) 0.067(11) Uiso 1.00 1 . . . .
H(8) H 0.390(2) 0.633(2) 0.699(2) 0.022(7) Uiso 1.00 1 . . . .
H(9) H 0.488(3) 0.583(2) 0.767(2) 0.035(8) Uiso 1.00 1 . . . .
H(10) H 0.532(3) 0.630(2) 0.558(2) 0.031(8) Uiso 1.00 1 . . . .
H(11) H 0.609(3) 0.681(3) 0.645(2) 0.041(9) Uiso 1.00 1 . . . .
H(12) H 0.838(3) 0.539(2) 0.521(2) 0.025(7) Uiso 1.00 1 . . . .
H(13) H 0.747(3) 0.647(3) 0.495(2) 0.053(10) Uiso 1.00 1 . . . .
H(14) H 0.720(4) 0.577(3) 0.304(3) 0.073(14) Uiso 1.00 1 . . . .
H(15) H 0.593(4) 0.493(4) 0.187(4) 0.091(15) Uiso 1.00 1 . . . .
H(16) H 0.473(3) 0.356(2) 0.247(2) 0.036(8) Uiso 1.00 1 . . . .
H(17) H 0.495(2) 0.313(2) 0.427(2) 0.021(7) Uiso 1.00 1 . . . .
H(18) H 0.787(3) 0.640(2) 0.730(2) 0.039(9) Uiso 1.00 1 . . . .
H(19) H 0.878(2) 0.554(2) 0.679(2) 0.018(6) Uiso 1.00 1 . . . .
H(20) H 0.871(3) 0.570(2) 0.907(2) 0.039(9) Uiso 1.00 1 . . . .
H(21) H 0.847(3) 0.455(3) 1.058(3) 0.060(11) Uiso 1.00 1 . . . .
H(22) H 0.686(3) 0.334(2) 1.008(2) 0.025(8) Uiso 1.00 1 . . . .
H(23) H 0.593(3) 0.326(2) 0.832(2) 0.035(9) Uiso 1.00 1 . . . .
H(24) H 0.0281 0.4354 0.3359 0.084 Uiso 1.00 1 c R . .
H(25) H 0.1722 0.4296 0.2818 0.084 Uiso 1.00 1 c R . .
H(26) H 0.1396 0.5189 0.3607 0.084 Uiso 1.00 1 c R . .
H(27) H -0.1061 0.2100 0.4358 0.057 Uiso 1.00 1 c R . .
H(28) H -0.2342 0.2020 0.5100 0.057 Uiso 1.00 1 c R . .
H(29) H -0.0993 0.1407 0.5390 0.057 Uiso 1.00 1 c R . .
H(30) H -0.1341 0.1421 0.9573 0.066 Uiso 1.00 1 c R . .
H(31) H -0.1483 0.0749 0.8528 0.066 Uiso 1.00 1 c R . .
H(32) H -0.1919 0.1890 0.8482 0.066 Uiso 1.00 1 c R . .
H(33) H 0.4454 0.0723 0.9820 0.050 Uiso 1.00 1 c R . .
H(34) H 0.5665 0.1218 1.0508 0.050 Uiso 1.00 1 c R . .
H(35) H 0.5426 0.1515 0.9285 0.050 Uiso 1.00 1 c R . .

loop_
_atom_site_aniso_label
_atom_site_aniso_U_11
_atom_site_aniso_U_22
_atom_site_aniso_U_33
_atom_site_aniso_U_12
_atom_site_aniso_U_13
_atom_site_aniso_U_23
Cu(1) 0.02939(16) 0.02012(15) 0.03046(16) -0.00481(14) -0.00390(12) 0.00203(14)
Cl(1) 0.0404(3) 0.0216(3) 0.0386(3) -0.0065(2) -0.0042(3) 0.0018(2)
Cl(2) 0.0383(4) 0.0546(5) 0.0428(4) -0.0059(3) 0.0033(3) -0.0148(4)
O(1) 0.0300(9) 0.0242(9) 0.0308(9) -0.0050(8) 0.0033(8) -0.0034(7)
O(2) 0.0396(10) 0.0269(10) 0.0245(8) 0.0026(8) -0.0060(8) 0.0038(7)
O(3) 0.0260(8) 0.0264(9) 0.0345(10) 0.0012(7) 0.0001(7) -0.0047(8)
O(4) 0.0349(10) 0.0298(10) 0.0339(10) -0.0004(9) 0.0114(8) 0.0010(8)
O(5) 0.0293(8) 0.0342(10) 0.0235(8) -0.0000(9) -0.0007(7) 0.0015(8)
O(6) 0.0429(11) 0.0484(13) 0.0257(9) 0.0077(11) 0.0020(8) 0.0094(9)
O(7) 0.0513(13) 0.0369(12) 0.0331(11) 0.0035(11) -0.0009(10) -0.0027(9)
O(8) 0.0303(10) 0.0402(13) 0.0791(17) 0.0030(10) -0.0152(11) -0.0043(12)
O(9) 0.0694(19) 0.0333(13) 0.094(2) 0.0144(13) 0.0365(17) 0.0211(14)
O(10) 0.0708(16) 0.0577(16) 0.0263(11) 0.0073(13) -0.0016(10) 0.0047(10)
O(11) 0.075(2) 0.137(3) 0.072(2) 0.036(2) 0.0277(17) -0.023(2)
O(12) 0.0556(19) 0.188(4) 0.120(3) -0.037(2) 0.0060(19) -0.092(3)
O(13) 0.093(2) 0.411(11) 0.105(3) 0.122(4) -0.043(2) -0.135(5)
O(14) 0.302(9) 0.123(5) 0.254(7) -0.099(6) 0.162(7) -0.046(5)
N(1) 0.0292(11) 0.0205(11) 0.0395(13) -0.0029(9) -0.0002(10) 0.0009(9)
N(2) 0.0318(11) 0.0288(14) 0.0317(11) -0.0007(10) 0.0044(9) 0.0021(9)
N(3) 0.0328(10) 0.0258(12) 0.0355(11) -0.0012(10) -0.0083(9) -0.0008(10)
C(1) 0.0287(13) 0.0281(14) 0.0237(12) 0.0018(11) -0.0002(11) 0.0003(10)
C(2) 0.0264(12) 0.0244(14) 0.0243(11) 0.0009(10) -0.0011(10) 0.0030(9)
C(3) 0.0242(12) 0.0248(12) 0.0304(13) -0.0007(11) -0.0032(11) 0.0020(11)
C(4) 0.0261(12) 0.0299(13) 0.0252(13) 0.0012(11) 0.0043(11) 0.0030(11)
C(5) 0.0320(14) 0.0338(15) 0.0236(12) 0.0001(11) 0.0022(11) 0.0027(10)
C(6) 0.0464(18) 0.0425(17) 0.0245(13) 0.0029(15) 0.0024(13) 0.0003(13)
C(7) 0.0367(15) 0.0218(13) 0.0305(14) -0.0011(11) -0.0003(12) -0.0048(11)
C(8) 0.0372(15) 0.0185(12) 0.0395(16) 0.0019(11) -0.0008(13) -0.0012(12)
C(9) 0.0429(18) 0.0282(15) 0.055(2) -0.0073(14) 0.0129(16) 0.0009(14)
C(10) 0.0410(16) 0.0253(13) 0.0391(16) -0.0006(12) 0.0140(13) 0.0027(12)
C(11) 0.078(2) 0.0356(19) 0.0425(19) 0.0024(19) 0.0264(19) 0.0074(15)
C(12) 0.120(4) 0.046(2) 0.0295(18) 0.014(2) 0.020(2) 0.0050(16)
C(13) 0.080(2) 0.039(2) 0.0313(15) 0.0037(18) -0.0025(17) -0.0035(14)
C(14) 0.0500(18) 0.0338(15) 0.0313(15) -0.0029(14) -0.0002(13) -0.0004(13)
C(15) 0.0396(17) 0.0279(15) 0.0541(19) -0.0097(13) -0.0143(15) -0.0006(14)
C(16) 0.0304(14) 0.0260(13) 0.0436(16) -0.0019(11) -0.0057(12) -0.0039(12)
C(17) 0.0373(17) 0.0357(17) 0.0528(19) -0.0028(14) -0.0126(15) -0.0125(15)
C(18) 0.0488(19) 0.053(2) 0.0385(17) 0.0092(16) -0.0154(15) -0.0103(15)
C(19) 0.0490(19) 0.0421(17) 0.0309(15) 0.0081(15) -0.0088(14) 0.0017(14)
C(20) 0.0389(16) 0.0316(16) 0.0345(15) 0.0001(13) -0.0079(13) -0.0016(12)
C(21) 0.0453(16) 0.0355(18) 0.0273(13) -0.0003(13) -0.0015(12) 0.0023(11)
C(22) 0.122(3) 0.052(2) 0.0337(18) 0.018(2) -0.015(2) 0.0059(16)
C(23) 0.0256(12) 0.0331(15) 0.0337(15) -0.0034(11) 0.0020(11) 0.0019(12)
C(24) 0.0423(18) 0.050(2) 0.0490(19) -0.0110(16) -0.0062(15) -0.0070(16)
C(25) 0.0498(19) 0.0302(16) 0.0358(16) -0.0034(14) 0.0126(14) 0.0011(12)
C(26) 0.062(2) 0.046(2) 0.057(2) -0.0122(18) 0.0224(19) -0.0080(17)
C(27) 0.0369(15) 0.0410(17) 0.0287(14) -0.0092(13) -0.0089(12) 0.0086(13)
C(28) 0.0486(17) 0.0404(18) 0.0366(15) -0.0014(16) -0.0062(13) 0.0008(15)

loop_
_atom_type_symbol
_atom_type_description
_atom_type_scat_dispersion_real
_atom_type_scat_dispersion_imag
_atom_type_scat_source
C C 0.003 0.002
;
International Tables for Crystallography
(1992, Vol. C, Tables 4.2.6.8 and 6.1.1.4)
;
H H 0.000 0.000
;
International Tables for Crystallography
(1992, Vol. C, Table 6.1.1.4)
;
Cl Cl 0.148 0.159
;
International Tables for Crystallography
(1992, Vol. C, Tables 4.2.6.8 and 6.1.1.4)
;
Cu Cu 0.320 1.265
;
International Tables for Crystallography
(1992, Vol. C, Tables 4.2.6.8 and 6.1.1.4)
;
N N 0.006 0.003
;
International Tables for Crystallography
(1992, Vol. C, Tables 4.2.6.8 and 6.1.1.4)
;
O O 0.011 0.006
;
International Tables for Crystallography
(1992, Vol. C, Tables 4.2.6.8 and 6.1.1.4)
;

loop_
_geom_angle_atom_site_label_1
_geom_angle_atom_site_label_2
_geom_angle_atom_site_label_3
_geom_angle
_geom_angle_publ_flag
_geom_angle_site_symmetry_1
_geom_angle_site_symmetry_2
_geom_angle_site_symmetry_3
Cl(1) Cu(1) N(1) 179.55(7) yes . . .
Cl(1) Cu(1) N(2) 98.60(7) yes . . .
Cl(1) Cu(1) N(3) 97.32(7) yes . . .
N(1) Cu(1) N(2) 81.45(9) yes . . .
N(1) Cu(1) N(3) 82.67(9) yes . . .
N(2) Cu(1) N(3) 162.95(9) yes . . .
O(11) Cl(2) O(12) 116.4(2) yes . . .
O(11) Cl(2) O(13) 112.1(2) yes . . .
O(11) Cl(2) O(14) 108.3(3) yes . . .
O(12) Cl(2) O(13) 109.9(3) yes . . .
O(12) Cl(2) O(14) 107.7(3) yes . . .
O(13) Cl(2) O(14) 101.4(4) yes . . .
C(1) O(1) C(7) 114.5(2) yes . . .
C(2) O(2) C(21) 117.0(2) yes . . .
C(3) O(3) C(23) 116.7(2) yes . . .
C(4) O(4) C(25) 117.4(2) yes . . .
C(1) O(5) C(5) 112.94(19) yes . . .
C(6) O(6) C(27) 117.1(2) yes . . .
Cu(1) N(1) C(8) 108.97(17) yes . . .
Cu(1) N(1) C(9) 106.89(18) yes . . .
Cu(1) N(1) C(15) 108.41(18) yes . . .
C(8) N(1) C(9) 108.9(2) yes . . .
C(8) N(1) C(15) 111.3(2) yes . . .
C(9) N(1) C(15) 112.2(2) yes . . .
Cu(1) N(2) C(10) 114.24(18) yes . . .
Cu(1) N(2) C(14) 125.9(2) yes . . .
C(10) N(2) C(14) 119.8(2) yes . . .
Cu(1) N(3) C(16) 114.22(19) yes . . .
Cu(1) N(3) C(20) 126.7(2) yes . . .
C(16) N(3) C(20) 119.0(2) yes . . .
O(1) C(1) O(5) 107.3(2) yes . . .
O(1) C(1) C(2) 107.8(2) yes . . .
O(5) C(1) C(2) 109.5(2) yes . . .
O(2) C(2) C(1) 108.0(2) yes . . .
O(2) C(2) C(3) 108.8(2) yes . . .
C(1) C(2) C(3) 108.3(2) yes . . .
O(3) C(3) C(2) 110.3(2) yes . . .
O(3) C(3) C(4) 108.4(2) yes . . .
C(2) C(3) C(4) 110.5(2) yes . . .
O(4) C(4) C(3) 106.5(2) yes . . .
O(4) C(4) C(5) 110.5(2) yes . . .
C(3) C(4) C(5) 108.4(2) yes . . .
O(5) C(5) C(4) 108.5(2) yes . . .
O(5) C(5) C(6) 107.3(2) yes . . .
C(4) C(5) C(6) 112.9(2) yes . . .
O(6) C(6) C(5) 107.2(2) yes . . .
O(1) C(7) C(8) 106.3(2) yes . . .
N(1) C(8) C(7) 114.7(2) yes . . .
N(1) C(9) C(10) 108.8(2) yes . . .
N(2) C(10) C(9) 115.9(2) yes . . .
N(2) C(10) C(11) 121.3(2) yes . . .
C(9) C(10) C(11) 122.7(3) yes . . .
C(10) C(11) C(12) 119.3(3) yes . . .
C(11) C(12) C(13) 119.6(3) yes . . .
C(12) C(13) C(14) 118.3(3) yes . . .
N(2) C(14) C(13) 121.7(3) yes . . .
N(1) C(15) C(16) 111.1(2) yes . . .
N(3) C(16) C(15) 117.0(2) yes . . .
N(3) C(16) C(17) 121.5(2) yes . . .
C(15) C(16) C(17) 121.5(2) yes . . .
C(16) C(17) C(18) 118.6(3) yes . . .
C(17) C(18) C(19) 119.7(3) yes . . .
C(18) C(19) C(20) 119.1(3) yes . . .
N(3) C(20) C(19) 121.9(3) yes . . .
O(2) C(21) O(7) 123.1(2) yes . . .
O(2) C(21) C(22) 111.5(2) yes . . .
O(7) C(21) C(22) 125.4(2) yes . . .
O(3) C(23) O(8) 123.0(2) yes . . .
O(3) C(23) C(24) 111.9(2) yes . . .
O(8) C(23) C(24) 125.1(2) yes . . .
O(4) C(25) O(9) 122.9(3) yes . . .
O(4) C(25) C(26) 112.2(2) yes . . .
O(9) C(25) C(26) 124.8(3) yes . . .
O(6) C(27) O(10) 122.5(3) yes . . .
O(6) C(27) C(28) 111.8(2) yes . . .
O(10) C(27) C(28) 125.7(2) yes . . .
O(1) C(1) H(1) 107.0(18) no . . .
O(5) C(1) H(1) 115.0(16) no . . .
C(2) C(1) H(1) 110.0(17) no . . .
O(2) C(2) H(2) 107.8(15) no . . .
C(1) C(2) H(2) 110.4(16) no . . .
C(3) C(2) H(2) 113.4(17) no . . .
O(3) C(3) H(3) 109.0(16) no . . .
C(2) C(3) H(3) 108.0(17) no . . .
C(4) C(3) H(3) 110.6(14) no . . .
O(4) C(4) H(4) 105.0(16) no . . .
C(3) C(4) H(4) 118.2(15) no . . .
C(5) C(4) H(4) 108.2(15) no . . .
O(5) C(5) H(5) 113.6(18) no . . .
C(4) C(5) H(5) 101.7(18) no . . .
C(6) C(5) H(5) 112.8(16) no . . .
O(6) C(6) H(6) 107(2) no . . .
O(6) C(6) H(7) 107(2) no . . .
C(5) C(6) H(6) 117(2) no . . .
C(5) C(6) H(7) 114(2) no . . .
H(6) C(6) H(7) 104(3) no . . .
O(1) C(7) H(8) 106.5(19) no . . .
O(1) C(7) H(9) 113(2) no . . .
C(8) C(7) H(8) 112.0(19) no . . .
C(8) C(7) H(9) 113(2) no . . .
H(8) C(7) H(9) 105(2) no . . .
N(1) C(8) H(10) 108(2) no . . .
N(1) C(8) H(11) 101(2) no . . .
C(7) C(8) H(10) 110(2) no . . .
C(7) C(8) H(11) 114(2) no . . .
H(10) C(8) H(11) 109(3) no . . .
N(1) C(9) H(12) 108.2(18) no . . .
N(1) C(9) H(13) 107.8(18) no . . .
C(10) C(9) H(12) 108.1(18) no . . .
C(10) C(9) H(13) 109.8(18) no . . .
H(12) C(9) H(13) 114(2) no . . .
C(10) C(11) H(14) 120(2) no . . .
C(12) C(11) H(14) 121(2) no . . .
C(11) C(12) H(15) 116(3) no . . .
C(13) C(12) H(15) 123(3) no . . .
C(12) C(13) H(16) 119(2) no . . .
C(14) C(13) H(16) 122(2) no . . .
N(2) C(14) H(17) 118.5(17) no . . .
C(13) C(14) H(17) 118.8(17) no . . .
N(1) C(15) H(18) 111.5(18) no . . .
N(1) C(15) H(19) 104.3(14) no . . .
C(16) C(15) H(18) 113.3(19) no . . .
C(16) C(15) H(19) 109.3(15) no . . .
H(18) C(15) H(19) 107(2) no . . .
C(16) C(17) H(20) 114(2) no . . .
C(18) C(17) H(20) 127(2) no . . .
C(17) C(18) H(21) 119(2) no . . .
C(19) C(18) H(21) 121(2) no . . .
C(18) C(19) H(22) 119(2) no . . .
C(20) C(19) H(22) 122(2) no . . .
N(3) C(20) H(23) 104(2) no . . .
C(19) C(20) H(23) 134(2) no . . .
C(21) C(22) H(24) 109.5 no . . .
C(21) C(22) H(25) 109.5 no . . .
C(21) C(22) H(26) 109.5 no . . .
H(24) C(22) H(25) 109.5 no . . .
H(24) C(22) H(26) 109.5 no . . .
H(25) C(22) H(26) 109.5 no . . .
C(23) C(24) H(27) 109.5 no . . .
C(23) C(24) H(28) 109.5 no . . .
C(23) C(24) H(29) 109.5 no . . .
H(27) C(24) H(28) 109.5 no . . .
H(27) C(24) H(29) 109.5 no . . .
H(28) C(24) H(29) 109.5 no . . .
C(25) C(26) H(30) 109.5 no . . .
C(25) C(26) H(31) 109.5 no . . .
C(25) C(26) H(32) 109.5 no . . .
H(30) C(26) H(31) 109.5 no . . .
H(30) C(26) H(32) 109.5 no . . .
H(31) C(26) H(32) 109.5 no . . .
C(27) C(28) H(33) 109.5 no . . .
C(27) C(28) H(34) 109.5 no . . .
C(27) C(28) H(35) 109.5 no . . .
H(33) C(28) H(34) 109.5 no . . .
H(33) C(28) H(35) 109.5 no . . .
H(34) C(28) H(35) 109.5 no . . .

loop_
_geom_bond_atom_site_label_1
_geom_bond_atom_site_label_2
_geom_bond_distance
_geom_bond_publ_flag
_geom_bond_site_symmetry_1
_geom_bond_site_symmetry_2
Cu(1) Cl(1) 2.2505(7) yes . .
Cu(1) N(1) 2.052(2) yes . .
Cu(1) N(2) 1.992(2) yes . .
Cu(1) N(3) 1.998(2) yes . .
Cl(2) O(11) 1.401(3) yes . .
Cl(2) O(12) 1.363(4) yes . .
Cl(2) O(13) 1.363(5) yes . .
Cl(2) O(14) 1.350(7) yes . .
O(1) C(1) 1.396(3) yes . .
O(1) C(7) 1.439(3) yes . .
O(2) C(2) 1.445(3) yes . .
O(2) C(21) 1.369(3) yes . .
O(3) C(3) 1.437(3) yes . .
O(3) C(23) 1.338(3) yes . .
O(4) C(4) 1.432(3) yes . .
O(4) C(25) 1.352(4) yes . .
O(5) C(1) 1.427(3) yes . .
O(5) C(5) 1.435(3) yes . .
O(6) C(6) 1.449(4) yes . .
O(6) C(27) 1.339(3) yes . .
O(7) C(21) 1.191(4) yes . .
O(8) C(23) 1.199(3) yes . .
O(9) C(25) 1.201(4) yes . .
O(10) C(27) 1.202(3) yes . .
N(1) C(8) 1.505(3) yes . .
N(1) C(9) 1.475(4) yes . .
N(1) C(15) 1.482(4) yes . .
N(2) C(10) 1.341(3) yes . .
N(2) C(14) 1.334(4) yes . .
N(3) C(16) 1.342(3) yes . .
N(3) C(20) 1.333(4) yes . .
C(1) C(2) 1.521(3) yes . .
C(2) C(3) 1.512(3) yes . .
C(3) C(4) 1.521(3) yes . .
C(4) C(5) 1.521(4) yes . .
C(5) C(6) 1.513(4) yes . .
C(7) C(8) 1.503(4) yes . .
C(9) C(10) 1.506(4) yes . .
C(10) C(11) 1.381(4) yes . .
C(11) C(12) 1.370(5) yes . .
C(12) C(13) 1.385(6) yes . .
C(13) C(14) 1.390(4) yes . .
C(15) C(16) 1.504(4) yes . .
C(16) C(17) 1.401(4) yes . .
C(17) C(18) 1.373(5) yes . .
C(18) C(19) 1.364(5) yes . .
C(19) C(20) 1.390(4) yes . .
C(21) C(22) 1.487(5) yes . .
C(23) C(24) 1.490(4) yes . .
C(25) C(26) 1.480(5) yes . .
C(27) C(28) 1.480(4) yes . .
C(1) H(1) 0.98(3) no . .
C(2) H(2) 1.02(2) no . .
C(3) H(3) 1.01(3) no . .
C(4) H(4) 1.01(2) no . .
C(5) H(5) 1.00(3) no . .
C(6) H(6) 0.98(4) no . .
C(6) H(7) 1.08(4) no . .
C(7) H(8) 0.90(3) no . .
C(7) H(9) 0.92(3) no . .
C(8) H(10) 0.90(3) no . .
C(8) H(11) 0.91(4) no . .
C(9) H(12) 0.94(3) no . .
C(9) H(13) 1.12(4) no . .
C(11) H(14) 0.86(4) no . .
C(12) H(15) 0.92(5) no . .
C(13) H(16) 0.91(3) no . .
C(14) H(17) 0.93(3) no . .
C(15) H(18) 0.97(3) no . .
C(15) H(19) 1.04(2) no . .
C(17) H(20) 0.90(3) no . .
C(18) H(21) 1.11(3) no . .
C(19) H(22) 0.82(3) no . .
C(20) H(23) 0.79(3) no . .
C(22) H(24) 0.980 no . .
C(22) H(25) 0.980 no . .
C(22) H(26) 0.980 no . .
C(24) H(27) 0.980 no . .
C(24) H(28) 0.980 no . .
C(24) H(29) 0.980 no . .
C(26) H(30) 0.980 no . .
C(26) H(31) 0.980 no . .
C(26) H(32) 0.980 no . .
C(28) H(33) 0.980 no . .
C(28) H(34) 0.980 no . .
C(28) H(35) 0.980 no . .

loop_
_geom_contact_atom_site_label_1
_geom_contact_atom_site_label_2
_geom_contact_distance
_geom_contact_publ_flag
_geom_contact_site_symmetry_1
_geom_contact_site_symmetry_2
Cu(1) O(8) 2.524(2) ? . 1_655
Cu(1) C(23) 3.469(2) ? . 1_655
Cl(1) O(8) 3.537(2) ? . 1_655
O(4) O(11) 3.424(3) ? . 2_547
O(7) N(1) 3.600(3) ? . 2_646
O(7) C(8) 3.322(3) ? . 2_646
O(7) C(9) 3.336(4) ? . 2_646
O(8) Cu(1) 2.524(2) ? . 1_455
O(8) Cl(1) 3.537(2) ? . 1_455
O(8) N(1) 3.112(3) ? . 1_455
O(8) N(2) 3.040(3) ? . 1_455
O(8) N(3) 3.185(3) ? . 1_455
O(8) C(9) 3.049(4) ? . 1_455
O(8) C(10) 3.272(3) ? . 1_455
O(8) C(15) 3.287(4) ? . 1_455
O(8) C(16) 3.459(4) ? . 1_455
O(9) C(11) 3.277(5) ? . 2_646
O(9) C(17) 3.594(4) ? . 2_647
O(9) C(18) 3.309(4) ? . 2_647
O(10) C(7) 3.425(3) ? . 2_647
O(10) C(13) 3.373(4) ? . 1_556
O(10) C(15) 3.547(4) ? . 2_647
O(10) C(16) 3.585(4) ? . 2_647
O(10) C(17) 3.515(4) ? . 2_647
O(11) O(4) 3.424(3) ? . 2_557
O(11) C(25) 3.415(4) ? . 2_557
O(11) C(26) 3.373(5) ? . 2_557
O(12) C(1) 3.464(5) ? . .
O(12) C(15) 3.013(4) ? . 1_455
O(12) C(24) 3.304(5) ? . 2_556
O(13) C(7) 3.439(6) ? . .
O(13) C(19) 3.416(8) ? . 2_657
O(13) C(26) 3.435(6) ? . 2_557
O(13) C(28) 3.301(5) ? . 2_657
O(14) C(12) 3.289(9) ? . 2_656
O(14) C(13) 3.456(9) ? . 2_656
N(1) O(7) 3.600(3) ? . 2_656
N(1) O(8) 3.112(3) ? . 1_655
N(2) O(8) 3.040(3) ? . 1_655
N(3) O(8) 3.185(3) ? . 1_655
C(1) O(12) 3.464(5) ? . .
C(7) O(10) 3.425(3) ? . 2_657
C(7) O(13) 3.439(6) ? . .
C(8) O(7) 3.322(3) ? . 2_656
C(8) C(14) 3.520(4) ? . 2_656
C(9) O(7) 3.336(4) ? . 2_656
C(9) O(8) 3.049(4) ? . 1_655
C(10) O(8) 3.272(3) ? . 1_655
C(11) O(9) 3.277(5) ? . 2_656
C(12) O(14) 3.289(9) ? . 2_646
C(13) O(10) 3.373(4) ? . 1_554
C(13) O(14) 3.456(9) ? . 2_646
C(14) C(8) 3.520(4) ? . 2_646
C(15) O(8) 3.287(4) ? . 1_655
C(15) O(10) 3.547(4) ? . 2_657
C(15) O(12) 3.013(4) ? . 1_655
C(16) O(8) 3.459(4) ? . 1_655
C(16) O(10) 3.585(4) ? . 2_657
C(17) O(9) 3.594(4) ? . 2_657
C(17) O(10) 3.515(4) ? . 2_657
C(17) C(27) 3.585(4) ? . 2_657
C(18) O(9) 3.309(4) ? . 2_657
C(19) O(13) 3.416(8) ? . 2_647
C(23) Cu(1) 3.469(2) ? . 1_455
C(24) O(12) 3.304(5) ? . 2_546
C(25) O(11) 3.415(4) ? . 2_547
C(26) O(11) 3.373(5) ? . 2_547
C(26) O(13) 3.435(6) ? . 2_547
C(27) C(17) 3.585(4) ? . 2_647
C(28) O(13) 3.301(5) ? . 2_647
Cu(1) H(28) 3.514 ? . 1_655
Cl(1) H(10) 3.01(3) ? . 2_646
Cl(1) H(13) 3.55(3) ? . 2_646
Cl(1) H(28) 2.834 ? . 1_655
Cl(2) H(1) 3.26(3) ? . .
Cl(2) H(8) 3.43(2) ? . .
Cl(2) H(18) 3.50(3) ? . 1_455
Cl(2) H(20) 3.34(3) ? . 1_455
Cl(2) H(21) 3.53(4) ? . 2_657
Cl(2) H(22) 3.30(3) ? . 2_657
Cl(2) H(27) 3.205 ? . 2_556
Cl(2) H(30) 3.028 ? . 2_557
O(2) H(12) 3.56(3) ? . 1_455
O(2) H(29) 2.934 ? . 2_556
O(3) H(13) 3.06(3) ? . 2_646
O(5) H(34) 3.455 ? . 2_657
O(7) H(10) 3.39(3) ? . 2_646
O(7) H(11) 2.59(3) ? . 2_646
O(7) H(13) 2.37(3) ? . 2_646
O(7) H(18) 3.05(3) ? . 2_646
O(8) H(12) 2.50(3) ? . 1_455
O(8) H(19) 2.81(2) ? . 1_455
O(9) H(14) 2.58(4) ? . 2_646
O(9) H(15) 3.44(4) ? . 2_646
O(9) H(20) 3.28(3) ? . 2_647
O(9) H(21) 2.53(4) ? . 2_647
O(9) H(24) 3.441 ? . 2_546
O(10) H(8) 3.50(2) ? . 2_647
O(10) H(9) 2.83(3) ? . 2_647
O(10) H(11) 3.11(3) ? . 2_647
O(10) H(16) 2.49(3) ? . 1_556
O(10) H(18) 2.88(3) ? . 2_647
O(10) H(20) 3.33(3) ? . 2_647
O(11) H(6) 2.66(4) ? . 2_557
O(11) H(18) 3.35(3) ? . 1_455
O(11) H(20) 2.83(3) ? . 1_455
O(11) H(21) 3.14(4) ? . 2_657
O(11) H(22) 3.37(3) ? . 2_657
O(11) H(30) 2.638 ? . 2_557
O(12) H(1) 2.49(3) ? . .
O(12) H(3) 3.56(3) ? . .
O(12) H(5) 3.50(3) ? . .
O(12) H(8) 3.32(2) ? . .
O(12) H(18) 2.73(3) ? . 1_455
O(12) H(19) 2.43(2) ? . 1_455
O(12) H(20) 3.11(3) ? . 1_455
O(12) H(27) 2.381 ? . 2_556
O(12) H(29) 3.564 ? . 2_556
O(13) H(1) 2.97(3) ? . .
O(13) H(5) 3.55(3) ? . .
O(13) H(8) 2.79(3) ? . .
O(13) H(9) 3.24(3) ? . .
O(13) H(22) 2.69(3) ? . 2_657
O(13) H(30) 2.506 ? . 2_557
O(13) H(34) 2.455 ? . 2_657
O(13) H(35) 3.450 ? . 2_657
O(14) H(8) 3.43(3) ? . .
O(14) H(15) 3.59(5) ? . 2_656
O(14) H(21) 2.97(4) ? . 2_657
O(14) H(22) 3.19(3) ? . 2_657
O(14) H(24) 2.821 ? . 2_556
O(14) H(27) 2.921 ? . 2_556
N(2) H(28) 3.521 ? . 1_655
N(3) H(32) 3.533 ? . 1_655
C(3) H(19) 3.57(2) ? . 1_455
C(4) H(14) 3.52(4) ? . 2_646
C(7) H(17) 3.43(3) ? . 2_656
C(7) H(34) 3.215 ? . 2_657
C(8) H(16) 3.56(3) ? . 2_656
C(8) H(17) 2.71(3) ? . 2_656
C(11) H(4) 3.46(2) ? . 2_656
C(12) H(21) 3.52(3) ? . 1_554
C(12) H(33) 3.322 ? . 2_656
C(13) H(8) 3.55(3) ? . 2_646
C(13) H(11) 3.24(4) ? . 2_646
C(14) H(8) 3.57(3) ? . 2_646
C(14) H(10) 3.37(3) ? . 2_646
C(14) H(11) 2.99(4) ? . 2_646
C(14) H(28) 3.521 ? . 1_655
C(15) H(3) 3.37(3) ? . 1_655
C(16) H(3) 3.38(2) ? . 1_655
C(16) H(33) 3.563 ? . 2_657
C(17) H(5) 3.43(3) ? . 1_655
C(17) H(33) 3.097 ? . 2_657
C(18) H(15) 3.32(5) ? . 1_556
C(18) H(33) 2.872 ? . 2_657
C(19) H(15) 3.47(5) ? . 1_556
C(19) H(30) 3.527 ? . 1_655
C(19) H(32) 3.071 ? . 1_655
C(19) H(33) 3.144 ? . 2_657
C(20) H(32) 2.846 ? . 1_655
C(21) H(13) 3.45(4) ? . 2_646
C(21) H(29) 3.505 ? . 2_556
C(22) H(29) 2.989 ? . 2_556
C(22) H(31) 3.048 ? . 2_556
C(23) H(12) 3.55(3) ? . 1_455
C(24) H(26) 2.977 ? . 2_546
C(25) H(14) 3.56(4) ? . 2_646
C(25) H(20) 3.49(3) ? . 2_647
C(25) H(21) 3.39(3) ? . 2_647
C(26) H(22) 3.60(3) ? . 1_455
C(26) H(25) 3.530 ? . 2_546
C(26) H(26) 3.448 ? . 2_546
C(26) H(35) 3.340 ? . 1_455
C(27) H(9) 3.30(3) ? . 2_647
C(27) H(16) 3.42(3) ? . 1_556
C(27) H(20) 3.49(3) ? . 2_647
C(28) H(7) 3.58(4) ? . 2_647
C(28) H(9) 3.08(3) ? . 2_647
C(28) H(15) 3.08(5) ? . 2_646
H(1) Cl(2) 3.26(3) ? . .
H(1) O(12) 2.49(3) ? . .
H(1) O(13) 2.97(3) ? . .
H(1) H(19) 3.47(4) ? . 1_455
H(1) H(27) 3.280 ? . 2_556
H(2) H(13) 2.89(4) ? . 2_646
H(3) O(12) 3.56(3) ? . .
H(3) C(15) 3.37(3) ? . 1_455
H(3) C(16) 3.38(2) ? . 1_455
H(3) H(12) 3.40(4) ? . 1_455
H(3) H(19) 2.57(4) ? . 1_455
H(4) C(11) 3.46(2) ? . 2_646
H(4) H(14) 2.63(5) ? . 2_646
H(5) O(12) 3.50(3) ? . .
H(5) O(13) 3.55(3) ? . .
H(5) C(17) 3.43(3) ? . 1_455
H(5) H(20) 3.29(4) ? . 1_455
H(6) O(11) 2.66(4) ? . 2_547
H(7) C(28) 3.58(4) ? . 2_657
H(7) H(16) 3.38(4) ? . 1_556
H(7) H(31) 3.470 ? . 2_557
H(7) H(33) 3.232 ? . 2_657
H(7) H(34) 3.252 ? . 2_657
H(8) Cl(2) 3.43(2) ? . .
H(8) O(10) 3.50(2) ? . 2_657
H(8) O(12) 3.32(2) ? . .
H(8) O(13) 2.79(3) ? . .
H(8) O(14) 3.43(3) ? . .
H(8) C(13) 3.55(3) ? . 2_656
H(8) C(14) 3.57(3) ? . 2_656
H(8) H(16) 3.35(4) ? . 2_656
H(8) H(17) 3.13(4) ? . 2_656
H(8) H(27) 3.391 ? . 2_556
H(8) H(28) 3.143 ? . 2_556
H(8) H(34) 3.170 ? . 2_657
H(9) O(10) 2.83(3) ? . 2_657
H(9) O(13) 3.24(3) ? . .
H(9) C(27) 3.30(3) ? . 2_657
H(9) C(28) 3.08(3) ? . 2_657
H(9) H(33) 3.212 ? . 2_657
H(9) H(34) 2.434 ? . 2_657
H(10) Cl(1) 3.01(3) ? . 2_656
H(10) O(7) 3.39(3) ? . 2_656
H(10) C(14) 3.37(3) ? . 2_656
H(10) H(17) 2.49(4) ? . 2_656
H(10) H(28) 3.190 ? . 2_556
H(11) O(7) 2.59(3) ? . 2_656
H(11) O(10) 3.11(3) ? . 2_657
H(11) C(13) 3.24(4) ? . 2_656
H(11) C(14) 2.99(4) ? . 2_656
H(11) H(16) 2.86(5) ? . 2_656
H(11) H(17) 2.24(4) ? . 2_656
H(12) O(2) 3.56(3) ? . 1_655
H(12) O(8) 2.50(3) ? . 1_655
H(12) C(23) 3.55(3) ? . 1_655
H(12) H(3) 3.40(4) ? . 1_655
H(12) H(24) 3.348 ? . 1_655
H(12) H(27) 3.541 ? . 2_656
H(12) H(29) 3.041 ? . 2_656
H(13) Cl(1) 3.55(3) ? . 2_656
H(13) O(3) 3.06(3) ? . 2_656
H(13) O(7) 2.37(3) ? . 2_656
H(13) C(21) 3.45(4) ? . 2_656
H(13) H(2) 2.89(5) ? . 2_656
H(13) H(17) 3.45(4) ? . 2_656
H(13) H(29) 3.521 ? . 2_656
H(14) O(9) 2.58(4) ? . 2_656
H(14) C(4) 3.52(4) ? . 2_656
H(14) C(25) 3.56(4) ? . 2_656
H(14) H(4) 2.63(5) ? . 2_656
H(15) O(9) 3.44(4) ? . 2_656
H(15) O(14) 3.59(5) ? . 2_646
H(15) C(18) 3.32(5) ? . 1_554
H(15) C(19) 3.47(5) ? . 1_554
H(15) C(28) 3.08(5) ? . 2_656
H(15) H(21) 3.08(6) ? . 1_554
H(15) H(22) 3.26(6) ? . 1_554
H(15) H(33) 2.402 ? . 2_656
H(15) H(35) 2.894 ? . 2_656
H(16) O(10) 2.49(3) ? . 1_554
H(16) C(8) 3.56(3) ? . 2_646
H(16) C(27) 3.42(3) ? . 1_554
H(16) H(7) 3.38(4) ? . 1_554
H(16) H(8) 3.35(4) ? . 2_646
H(16) H(11) 2.86(5) ? . 2_646
H(17) C(7) 3.43(3) ? . 2_646
H(17) C(8) 2.71(3) ? . 2_646
H(17) H(8) 3.13(4) ? . 2_646
H(17) H(10) 2.49(4) ? . 2_646
H(17) H(11) 2.24(4) ? . 2_646
H(17) H(13) 3.45(4) ? . 2_646
H(17) H(28) 3.214 ? . 1_655
H(18) Cl(2) 3.50(3) ? . 1_655
H(18) O(7) 3.05(3) ? . 2_656
H(18) O(10) 2.88(3) ? . 2_657
H(18) O(11) 3.35(3) ? . 1_655
H(18) O(12) 2.73(3) ? . 1_655
H(19) O(8) 2.81(2) ? . 1_655
H(19) O(12) 2.43(2) ? . 1_655
H(19) C(3) 3.57(2) ? . 1_655
H(19) H(1) 3.47(4) ? . 1_655
H(19) H(3) 2.57(4) ? . 1_655
H(19) H(27) 3.445 ? . 2_656
H(20) Cl(2) 3.34(3) ? . 1_655
H(20) O(9) 3.28(3) ? . 2_657
H(20) O(10) 3.33(3) ? . 2_657
H(20) O(11) 2.83(3) ? . 1_655
H(20) O(12) 3.11(3) ? . 1_655
H(20) C(25) 3.49(3) ? . 2_657
H(20) C(27) 3.49(3) ? . 2_657
H(20) H(5) 3.29(4) ? . 1_655
H(20) H(30) 3.217 ? . 2_657
H(20) H(33) 3.467 ? . 2_657
H(21) Cl(2) 3.53(4) ? . 2_647
H(21) O(9) 2.53(3) ? . 2_657
H(21) O(11) 3.14(4) ? . 2_647
H(21) O(14) 2.97(4) ? . 2_647
H(21) C(12) 3.52(3) ? . 1_556
H(21) C(25) 3.39(3) ? . 2_657
H(21) H(15) 3.08(6) ? . 1_556
H(21) H(31) 3.542 ? . 2_657
H(21) H(33) 3.313 ? . 2_657
H(22) Cl(2) 3.30(3) ? . 2_647
H(22) O(11) 3.37(3) ? . 2_647
H(22) O(13) 2.69(3) ? . 2_647
H(22) O(14) 3.19(3) ? . 2_647
H(22) C(26) 3.60(3) ? . 1_655
H(22) H(15) 3.26(6) ? . 1_556
H(22) H(30) 3.217 ? . 1_655
H(22) H(32) 3.079 ? . 1_655
H(22) H(33) 3.475 ? . 2_657
H(23) H(32) 2.822 ? . 1_655
H(24) O(9) 3.441 ? . 2_556
H(24) O(14) 2.821 ? . 2_546
H(24) H(12) 3.348 ? . 1_455
H(24) H(29) 3.255 ? . 2_556
H(24) H(31) 3.284 ? . 2_556
H(25) C(26) 3.530 ? . 2_556
H(25) H(31) 2.598 ? . 2_556
H(26) C(24) 2.977 ? . 2_556
H(26) C(26) 3.448 ? . 2_556
H(26) H(28) 3.089 ? . 2_556
H(26) H(29) 2.120 ? . 2_556
H(26) H(31) 2.795 ? . 2_556
H(26) H(32) 3.542 ? . 2_556
H(27) Cl(2) 3.205 ? . 2_546
H(27) O(12) 2.381 ? . 2_546
H(27) O(14) 2.921 ? . 2_546
H(27) H(1) 3.280 ? . 2_546
H(27) H(8) 3.391 ? . 2_546
H(27) H(12) 3.541 ? . 2_646
H(27) H(19) 3.445 ? . 2_646
H(28) Cu(1) 3.514 ? . 1_455
H(28) Cl(1) 2.834 ? . 1_455
H(28) N(2) 3.521 ? . 1_455
H(28) C(14) 3.521 ? . 1_455
H(28) H(8) 3.143 ? . 2_546
H(28) H(10) 3.190 ? . 2_546
H(28) H(17) 3.214 ? . 1_455
H(28) H(26) 3.089 ? . 2_546
H(29) O(2) 2.934 ? . 2_546
H(29) O(12) 3.564 ? . 2_546
H(29) C(21) 3.505 ? . 2_546
H(29) C(22) 2.989 ? . 2_546
H(29) H(12) 3.041 ? . 2_646
H(29) H(13) 3.521 ? . 2_646
H(29) H(24) 3.255 ? . 2_546
H(29) H(26) 2.120 ? . 2_546
H(30) Cl(2) 3.028 ? . 2_547
H(30) O(11) 2.638 ? . 2_547
H(30) O(13) 2.506 ? . 2_547
H(30) C(19) 3.527 ? . 1_455
H(30) H(20) 3.217 ? . 2_647
H(30) H(22) 3.217 ? . 1_455
H(30) H(34) 3.230 ? . 1_455
H(30) H(35) 3.206 ? . 1_455
H(31) C(22) 3.048 ? . 2_546
H(31) H(7) 3.470 ? . 2_547
H(31) H(21) 3.542 ? . 2_647
H(31) H(24) 3.284 ? . 2_546
H(31) H(25) 2.598 ? . 2_546
H(31) H(26) 2.795 ? . 2_546
H(31) H(35) 3.390 ? . 1_455
H(32) N(3) 3.533 ? . 1_455
H(32) C(19) 3.071 ? . 1_455
H(32) C(20) 2.846 ? . 1_455
H(32) H(22) 3.079 ? . 1_455
H(32) H(23) 2.822 ? . 1_455
H(32) H(26) 3.542 ? . 2_546
H(32) H(35) 2.886 ? . 1_455
H(33) C(12) 3.322 ? . 2_646
H(33) C(16) 3.563 ? . 2_647
H(33) C(17) 3.097 ? . 2_647
H(33) C(18) 2.872 ? . 2_647
H(33) C(19) 3.144 ? . 2_647
H(33) H(7) 3.232 ? . 2_647
H(33) H(9) 3.212 ? . 2_647
H(33) H(15) 2.402 ? . 2_646
H(33) H(20) 3.467 ? . 2_647
H(33) H(21) 3.313 ? . 2_647
H(33) H(22) 3.475 ? . 2_647
H(34) O(5) 3.455 ? . 2_647
H(34) O(13) 2.455 ? . 2_647
H(34) C(7) 3.215 ? . 2_647
H(34) H(7) 3.252 ? . 2_647
H(34) H(8) 3.170 ? . 2_647
H(34) H(9) 2.434 ? . 2_647
H(34) H(30) 3.230 ? . 1_655
H(35) O(13) 3.450 ? . 2_647
H(35) C(26) 3.340 ? . 1_655
H(35) H(15) 2.894 ? . 2_646
H(35) H(30) 3.206 ? . 1_655
H(35) H(31) 3.390 ? . 1_655
H(35) H(32) 2.886 ? . 1_655
Cu(1) O(1) 2.4752(19) ? . .
Cu(1) O(8) 2.524(2) ? . 1_655

loop_
_geom_torsion_atom_site_label_1
_geom_torsion_atom_site_label_2
_geom_torsion_atom_site_label_3
_geom_torsion_atom_site_label_4
_geom_torsion
_geom_torsion_publ_flag
_geom_torsion_site_symmetry_1
_geom_torsion_site_symmetry_2
_geom_torsion_site_symmetry_3
_geom_torsion_site_symmetry_4
Cl(1) Cu(1) N(1) C(8) -10(8) ? . . . .
Cl(1) Cu(1) N(1) C(9) -127(8) ? . . . .
Cl(1) Cu(1) N(1) C(15) 112(8) ? . . . .
Cl(1) Cu(1) N(2) C(10) -163.38(19) ? . . . .
Cl(1) Cu(1) N(2) C(14) 14.6(2) ? . . . .
Cl(1) Cu(1) N(3) C(16) 165.21(19) ? . . . .
Cl(1) Cu(1) N(3) C(20) -12.1(2) ? . . . .
N(1) Cu(1) N(2) C(10) 17.1(2) ? . . . .
N(1) Cu(1) N(2) C(14) -164.9(2) ? . . . .
N(2) Cu(1) N(1) C(8) 87.59(18) ? . . . .
N(2) Cu(1) N(1) C(9) -29.98(19) ? . . . .
N(2) Cu(1) N(1) C(15) -151.1(2) ? . . . .
N(1) Cu(1) N(3) C(16) -15.2(2) ? . . . .
N(1) Cu(1) N(3) C(20) 167.4(2) ? . . . .
N(3) Cu(1) N(1) C(8) -98.65(18) ? . . . .
N(3) Cu(1) N(1) C(9) 143.8(2) ? . . . .
N(3) Cu(1) N(1) C(15) 22.67(19) ? . . . .
N(2) Cu(1) N(3) C(16) 6.3(4) ? . . . .
N(2) Cu(1) N(3) C(20) -171.1(3) ? . . . .
N(3) Cu(1) N(2) C(10) -4.5(4) ? . . . .
N(3) Cu(1) N(2) C(14) 173.5(3) ? . . . .
C(1) O(1) C(7) C(8) -169.8(2) ? . . . .
C(7) O(1) C(1) O(5) -77.6(2) ? . . . .
C(7) O(1) C(1) C(2) 164.6(2) ? . . . .
C(2) O(2) C(21) O(7) -0.8(4) ? . . . .
C(2) O(2) C(21) C(22) 179.6(2) ? . . . .
C(21) O(2) C(2) C(1) 144.6(2) ? . . . .
C(21) O(2) C(2) C(3) -98.1(2) ? . . . .
C(3) O(3) C(23) O(8) -0.1(3) ? . . . .
C(3) O(3) C(23) C(24) 179.6(2) ? . . . .
C(23) O(3) C(3) C(2) -110.0(2) ? . . . .
C(23) O(3) C(3) C(4) 128.9(2) ? . . . .
C(4) O(4) C(25) O(9) 9.9(4) ? . . . .
C(4) O(4) C(25) C(26) -167.3(2) ? . . . .
C(25) O(4) C(4) C(3) 113.3(2) ? . . . .
C(25) O(4) C(4) C(5) -129.2(2) ? . . . .
C(1) O(5) C(5) C(4) 63.1(2) ? . . . .
C(1) O(5) C(5) C(6) -174.6(2) ? . . . .
C(5) O(5) C(1) O(1) -179.6(2) ? . . . .
C(5) O(5) C(1) C(2) -62.9(2) ? . . . .
C(6) O(6) C(27) O(10) -0.4(4) ? . . . .
C(6) O(6) C(27) C(28) -179.3(2) ? . . . .
C(27) O(6) C(6) C(5) -173.1(2) ? . . . .
Cu(1) N(1) C(8) C(7) 37.4(2) ? . . . .
Cu(1) N(1) C(9) C(10) 37.1(2) ? . . . .
Cu(1) N(1) C(15) C(16) -26.2(2) ? . . . .
C(8) N(1) C(9) C(10) -80.5(2) ? . . . .
C(9) N(1) C(8) C(7) 153.6(2) ? . . . .
C(8) N(1) C(15) C(16) 93.7(2) ? . . . .
C(15) N(1) C(8) C(7) -82.2(3) ? . . . .
C(9) N(1) C(15) C(16) -144.0(2) ? . . . .
C(15) N(1) C(9) C(10) 155.8(2) ? . . . .
Cu(1) N(2) C(10) C(9) 0.3(3) ? . . . .
Cu(1) N(2) C(10) C(11) 177.2(2) ? . . . .
Cu(1) N(2) C(14) C(13) -176.6(2) ? . . . .
C(10) N(2) C(14) C(13) 1.3(4) ? . . . .
C(14) N(2) C(10) C(9) -177.8(2) ? . . . .
C(14) N(2) C(10) C(11) -0.9(4) ? . . . .
Cu(1) N(3) C(16) C(15) 3.9(3) ? . . . .
Cu(1) N(3) C(16) C(17) -173.7(2) ? . . . .
Cu(1) N(3) C(20) C(19) 173.7(2) ? . . . .
C(16) N(3) C(20) C(19) -3.5(4) ? . . . .
C(20) N(3) C(16) C(15) -178.6(2) ? . . . .
C(20) N(3) C(16) C(17) 3.8(4) ? . . . .
O(1) C(1) C(2) O(2) -68.2(2) ? . . . .
O(1) C(1) C(2) C(3) 174.2(2) ? . . . .
O(5) C(1) C(2) O(2) 175.47(19) ? . . . .
O(5) C(1) C(2) C(3) 57.8(2) ? . . . .
O(2) C(2) C(3) O(3) 66.1(2) ? . . . .
O(2) C(2) C(3) C(4) -174.0(2) ? . . . .
C(1) C(2) C(3) O(3) -176.8(2) ? . . . .
C(1) C(2) C(3) C(4) -56.9(2) ? . . . .
O(3) C(3) C(4) O(4) -62.4(2) ? . . . .
O(3) C(3) C(4) C(5) 178.7(2) ? . . . .
C(2) C(3) C(4) O(4) 176.5(2) ? . . . .
C(2) C(3) C(4) C(5) 57.7(2) ? . . . .
O(4) C(4) C(5) O(5) -174.8(2) ? . . . .
O(4) C(4) C(5) C(6) 66.3(3) ? . . . .
C(3) C(4) C(5) O(5) -58.5(2) ? . . . .
C(3) C(4) C(5) C(6) -177.4(2) ? . . . .
O(5) C(5) C(6) O(6) -64.6(3) ? . . . .
C(4) C(5) C(6) O(6) 55.0(3) ? . . . .
O(1) C(7) C(8) N(1) -64.8(3) ? . . . .
N(1) C(9) C(10) N(2) -25.8(3) ? . . . .
N(1) C(9) C(10) C(11) 157.3(3) ? . . . .
N(2) C(10) C(11) C(12) -0.8(5) ? . . . .
C(9) C(10) C(11) C(12) 175.9(3) ? . . . .
C(10) C(11) C(12) C(13) 2.1(6) ? . . . .
C(11) C(12) C(13) C(14) -1.7(6) ? . . . .
C(12) C(13) C(14) N(2) -0.0(5) ? . . . .
N(1) C(15) C(16) N(3) 15.6(3) ? . . . .
N(1) C(15) C(16) C(17) -166.8(2) ? . . . .
N(3) C(16) C(17) C(18) -1.8(4) ? . . . .
C(15) C(16) C(17) C(18) -179.3(3) ? . . . .
C(16) C(17) C(18) C(19) -0.5(5) ? . . . .
C(17) C(18) C(19) C(20) 0.8(5) ? . . . .
C(18) C(19) C(20) N(3) 1.3(5) ? . . . .
